data_7207684
loop_
_publ_author_name
'Shepherd, Helena J.'
'Rosa, Patrick'
'Vendier, Laure'
'Casati, Nicola'
'L\'etard, Jean-Fran\,cois'
'Bousseksou, Azzedine'
'Guionneau, Philippe'
'Moln\'ar, G\'abor'

_publ_section_title
;
 High-pressure spin-crossover in a dinuclear Fe(ii) complex.
;
_journal_issue 15
_journal_name_full 'Physical chemistry chemical physics : PCCP'
_journal_page_first 5265
_journal_page_last 5271
_journal_paper_doi 10.1039/c2cp23940j
_journal_volume 14
_journal_year 2012
_chemical_formula_moiety 'C36 H26 Fe2 N16 S4, 2(C H4 O)'
_chemical_formula_sum 'C38 H34 Fe2 N16 O2 S4'
_chemical_formula_weight 984.78
_chemical_name_systematic
;
?
;
_space_group_crystal_system monoclinic
_space_group_IT_number 14
_space_group_name_Hall '-P 2yn'
_space_group_name_H-M_alt 'P 1 21/n 1'
_symmetry_space_group_name_Hall '-P 2yn'
_symmetry_space_group_name_H-M 'P 1 21/n 1'
_atom_sites_solution_hydrogens geom
_atom_sites_solution_primary direct
_atom_sites_solution_secondary difmap
_audit_creation_method SHELXL-97
_cell_angle_alpha 91.0(5)
_cell_angle_beta 112.0(4)
_cell_angle_gamma 89.4(2)
_cell_formula_units_Z 2
_cell_length_a 14.80(2)
_cell_length_b 7.69(2)
_cell_length_c 18.15(11)
_cell_measurement_temperature 295(2)
_cell_measurement_theta_max 28.1440
_cell_measurement_theta_min 2.7486
_cell_volume 1915(14)
_computing_cell_refinement
;
CrysAlisPro, Oxford Diffraction Ltd.,
Version 1.171.34.40 (release 27-08-2010 CrysAlis171 .NET)
(compiled Aug 27 2010,11:50:40)
;
_computing_data_collection
;
CrysAlisPro, Oxford Diffraction Ltd.,
Version 1.171.34.40 (release 27-08-2010 CrysAlis171 .NET)
(compiled Aug 27 2010,11:50:40)
;
_computing_data_reduction
;
Absorb Angel (2004) J. Appl. Cryst. 37:486-492
;
_computing_molecular_graphics
;
O. V. Dolomanov, L. J. Bourhis, R. J. Gildea, J. A. K. Howard and H. Puschmann,
OLEX2: a complete structure solution, refinement and analysis program.
J. Appl. Cryst. (2009). 42, 339-341.
;
_computing_publication_material
;
O. V. Dolomanov, L. J. Bourhis, R. J. Gildea, J. A. K. Howard and H. Puschmann,
OLEX2: a complete structure solution, refinement and analysis program.
J. Appl. Cryst. (2009). 42, 339-341.
;
_computing_structure_refinement 'SHELXL-97 (Sheldrick, 1997)'
_computing_structure_solution 'see _refine_special_details'
_diffrn_ambient_pressure 1600000
_diffrn_ambient_temperature 295(2)
_diffrn_measured_fraction_theta_full 0.683
_diffrn_measured_fraction_theta_max 0.695
_diffrn_measurement_device_type 'Xcalibur, Eos, Gemini ultra'
_diffrn_measurement_method '\w scans'
_diffrn_radiation_monochromator graphite
_diffrn_radiation_source 'fine-focus sealed tube'
_diffrn_radiation_type 'Mo K\a'
_diffrn_radiation_wavelength 0.71073
_diffrn_reflns_av_R_equivalents 0.3196
_diffrn_reflns_av_sigmaI/netI 0.1983
_diffrn_reflns_limit_h_max 11
_diffrn_reflns_limit_h_min -11
_diffrn_reflns_limit_k_max 5
_diffrn_reflns_limit_k_min -5
_diffrn_reflns_limit_l_max 11
_diffrn_reflns_limit_l_min -11
_diffrn_reflns_number 3749
_diffrn_reflns_theta_full 15.85
_diffrn_reflns_theta_max 15.85
_diffrn_reflns_theta_min 2.90
_diffrn_source 'Enhance (Mo) X-ray Source'
_exptl_absorpt_correction_T_max 0.397
_exptl_absorpt_correction_T_min 0.555
_exptl_absorpt_correction_type gaussian
_exptl_absorpt_process_details
;
Gaussian integration over a grid
of 16 x 16 x 16 points = 4096 total grid points
Based upon method of Burnham (1966)

Data corrected for diamond-anvil cell absorption
Note that exptl_absorpt_correction_tmin and _tmax
the total correction factors applied to the intensities
The individual factors are:
range of dac transmission factors (min-max) 0.497 0.564
range of gasket transmission (min-max) 0.799 0.984
range of P media transmission (min-max) 1.000 1.000

thickness of diamond anvil 1: 1.430 mm, mu = 0.2000 mm-1
thickness of platten 1: 0.000 mm, mu = 0.0000 mm-1

thickness of diamond anvil 2: 1.430 mm, mu = 0.2000 mm-1
thickness of platten 2: 0.000 mm, mu = 0.0000 mm-1

Gasket shadowing corrections were made based upon
Gasket thickness = 220.0 microns, radius = 375.0 microns
Gasket absorption coeff = 27.90 mm-1
REFLECTION WAS CONSIDERED TOTALLY OBSCURED IF
FRACTION CRYSTAL ILLUMINATED WAS LESS THAN 0.20

Non-absorbing pressure medium
;
_exptl_crystal_density_diffrn 1.711
_exptl_crystal_density_method 'not measured'
_exptl_crystal_description 'crystal fills hole of diamond-cell gasket'
_exptl_crystal_F_000 1012
_exptl_crystal_preparation 'mounted in a diamond-anvil cell '
_exptl_crystal_size_max 0.28
_exptl_crystal_size_mid 0.26
_exptl_crystal_size_min 0.18
_refine_diff_density_max 0.437
_refine_diff_density_min -0.386
_refine_diff_density_rms 0.116
_refine_ls_extinction_method none
_refine_ls_goodness_of_fit_ref 1.074
_refine_ls_hydrogen_treatment riding
_refine_ls_matrix_type full
_refine_ls_number_parameters 99
_refine_ls_number_reflns 625
_refine_ls_number_restraints 33
_refine_ls_restrained_S_all 1.043
_refine_ls_R_factor_all 0.1689
_refine_ls_R_factor_gt 0.1180
_refine_ls_shift/su_max 0.000
_refine_ls_shift/su_mean 0.000
_refine_ls_structure_factor_coef Fsqd
_refine_ls_weighting_details 'calc w=1/[\s^2^(Fo^2^)+(0.1991P)^2^+15.8207P] where P=(Fo^2^+2Fc^2^)/3'
_refine_ls_weighting_scheme calc
_refine_ls_wR_factor_gt 0.2964
_refine_ls_wR_factor_ref 0.3419
_reflns_number_gt 408
_reflns_number_total 625
_reflns_threshold_expression >2sigma(I)
_cod_data_source_file c2cp23940j.txt
_cod_data_source_block 16-kbar
_cod_depositor_comments
;
The following automatic conversions were performed:

'_exptl_absorpt_correction_type' value 'Gaussian' changed to
'gaussian' according to
/home/saulius/struct/CIF-dictionaries/cif_core.dic dictionary named
'cif_core.dic' version 2.4.1 from 2010-06-29.

Automatic conversion script
Id: cif_fix_values 1715 2011-07-08 13:25:40Z adriana 
;
_cod_original_cell_volume 1915(13)
_cod_original_formula_sum 'C38 H34 Fe2 N16 S4 O2'
_cod_database_code 7207684
_exptl_absorpt_correction_mu 0.000

loop_
_symmetry_equiv_pos_as_xyz
'x, y, z'
'-x+1/2, y+1/2, -z+1/2'
'-x, -y, -z'
'x-1/2, -y-1/2, z-1/2'

loop_
_atom_site_label
_atom_site_type_symbol
_atom_site_fract_x
_atom_site_fract_y
_atom_site_fract_z
_atom_site_U_iso_or_equiv
_atom_site_adp_type
_atom_site_occupancy
_atom_site_symmetry_multiplicity
_atom_site_calc_flag
_atom_site_refinement_flags
Fe1 Fe 0.5645(3) 0.3932(7) 0.8231(4) 0.064(3) Uani 1 1 d .
S2 S 0.2643(7) 0.1289(12) 0.8000(7) 0.075(5) Uani 1 1 d .
S1 S 0.8920(6) 0.5663(12) 0.9235(7) 0.068(5) Uani 1 1 d .
N1 N 0.6170(11) 0.338(3) 0.9349(11) 0.048(8) Uiso 1 1 d G
C8 C 0.6631(14) 0.179(2) 0.9599(13) 0.057(6) Uiso 1 1 d GU
C7 C 0.7071(12) 0.145(2) 1.0405(15) 0.058(6) Uiso 1 1 d GU
H7 H 0.7379 0.0391 1.0572 0.069 Uiso 1 1 calc R
C6 C 0.7050(12) 0.270(3) 1.0962(11) 0.056(6) Uiso 1 1 d GU
H6 H 0.7345 0.2476 1.1502 0.067 Uiso 1 1 calc R
C5 C 0.6590(14) 0.429(3) 1.0712(14) 0.059(6) Uiso 1 1 d GU
H5 H 0.6576 0.5127 1.1085 0.071 Uiso 1 1 calc R
C4 C 0.6150(12) 0.4631(19) 0.9906(16) 0.059(6) Uiso 1 1 d GU
N2 N 0.5434(14) 0.607(2) 0.8700(16) 0.063(10) Uiso 1 1 d G
C3 C 0.5768(12) 0.613(3) 0.9542(16) 0.061(7) Uiso 1 1 d GU
C2 C 0.5513(13) 0.778(3) 0.9774(11) 0.059(7) Uiso 1 1 d GU
H2 H 0.5645 0.8160 1.0293 0.071 Uiso 1 1 calc R
C1 C 0.5021(13) 0.874(2) 0.9075(14) 0.062(8) Uiso 1 1 d GU
H1 H 0.4775 0.9862 0.9056 0.075 Uiso 1 1 calc R
N7 N 0.4972(12) 0.768(3) 0.8411(11) 0.062(9) Uiso 1 1 d G
H7A H 0.4710 0.7971 0.7921 0.074 Uiso 1 1 calc R
C18 C 0.370(2) 0.229(4) 0.8070(19) 0.039(10) Uiso 1 1 d .
C17 C 0.777(2) 0.516(3) 0.8758(19) 0.033(10) Uiso 1 1 d .
N3 N 0.6226(12) 0.154(2) 0.8224(15) 0.065(10) Uiso 1 1 d G
C9 C 0.6717(16) 0.084(3) 0.8990(12) 0.057(6) Uiso 1 1 d GU
C10 C 0.7268(14) -0.062(3) 0.8909(13) 0.059(7) Uiso 1 1 d GU
H10 H 0.7658 -0.1327 0.9318 0.071 Uiso 1 1 calc R
C11 C 0.7116(14) -0.083(2) 0.8092(15) 0.061(8) Uiso 1 1 d GU
H11 H 0.7391 -0.1686 0.7873 0.074 Uiso 1 1 calc R
N8 N 0.6472(12) 0.051(2) 0.7669(11) 0.064(9) Uiso 1 1 d G
H8 H 0.6268 0.0670 0.7165 0.077 Uiso 1 1 calc R
N6 N 0.4398(17) 0.296(3) 0.8080(16) 0.054(9) Uiso 1 1 d .
N5 N 0.697(2) 0.485(3) 0.8424(19) 0.074(10) Uiso 1 1 d .
O1 O 0.3947(15) -0.092(3) 0.6958(17) 0.083(8) Uiso 1 1 d U
C19 C 0.385(2) -0.115(4) 0.616(2) 0.086(12) Uiso 1 1 d U
H19A H 0.3445 -0.2140 0.5932 0.129 Uiso 1 1 calc R
H19B H 0.4481 -0.1339 0.6135 0.129 Uiso 1 1 calc R
H19C H 0.3558 -0.0130 0.5865 0.129 Uiso 1 1 calc R
N4 N 0.5196(14) 0.458(3) 0.7037(11) 0.059(9) Uiso 1 1 d G
C12 C 0.4614(13) 0.344(2) 0.6453(16) 0.078(8) Uiso 1 1 d GU
H12 H 0.4282 0.2557 0.6587 0.093 Uiso 1 1 calc R
C13 C 0.4530(14) 0.362(3) 0.5670(14) 0.079(8) Uiso 1 1 d GU
H13 H 0.4141 0.2857 0.5279 0.095 Uiso 1 1 calc R
C14 C 0.5028(16) 0.494(3) 0.5470(11) 0.080(8) Uiso 1 1 d GU
C15 C 0.5609(14) 0.608(2) 0.6053(16) 0.075(8) Uiso 1 1 d GU
H15 H 0.5942 0.6962 0.5919 0.090 Uiso 1 1 calc R
C16 C 0.5694(12) 0.590(2) 0.6837(14) 0.075(8) Uiso 1 1 d GU
H16 H 0.6083 0.6662 0.7227 0.091 Uiso 1 1 calc R

loop_
_atom_site_aniso_label
_atom_site_aniso_U_11
_atom_site_aniso_U_22
_atom_site_aniso_U_33
_atom_site_aniso_U_23
_atom_site_aniso_U_13
_atom_site_aniso_U_12
Fe1 0.072(4) 0.057(6) 0.061(9) 0.002(3) 0.024(4) 0.003(3)
S2 0.084(7) 0.051(10) 0.077(16) 0.020(5) 0.014(7) 0.008(6)
S1 0.058(7) 0.066(10) 0.068(16) -0.006(5) 0.012(7) 0.008(5)

loop_
_atom_type_symbol
_atom_type_description
_atom_type_scat_dispersion_real
_atom_type_scat_dispersion_imag
_atom_type_scat_source
C C 0.0033 0.0016 'International Tables Vol C Tables 4.2.6.8 and 6.1.1.4'
H H 0.0000 0.0000 'International Tables Vol C Tables 4.2.6.8 and 6.1.1.4'
Fe Fe 0.3463 0.8444 'International Tables Vol C Tables 4.2.6.8 and 6.1.1.4'
N N 0.0061 0.0033 'International Tables Vol C Tables 4.2.6.8 and 6.1.1.4'
O O 0.0106 0.0060 'International Tables Vol C Tables 4.2.6.8 and 6.1.1.4'
S S 0.1246 0.1234 'International Tables Vol C Tables 4.2.6.8 and 6.1.1.4'

loop_
_geom_angle_atom_site_label_1
_geom_angle_atom_site_label_2
_geom_angle_atom_site_label_3
_geom_angle
_geom_angle_site_symmetry_3
N2 Fe1 N6 95.3(10) .
N2 Fe1 N1 78.5(12) .
N6 Fe1 N1 92.6(11) .
N2 Fe1 N5 86.0(10) .
N6 Fe1 N5 177.2(11) .
N1 Fe1 N5 85.2(11) .
N2 Fe1 N3 155.6(12) .
N6 Fe1 N3 91.7(9) .
N1 Fe1 N3 77.9(11) .
N5 Fe1 N3 86.1(9) .
N2 Fe1 N4 101.9(11) .
N6 Fe1 N4 92.1(11) .
N1 Fe1 N4 175.2(8) .
N5 Fe1 N4 90.0(12) .
N3 Fe1 N4 101.2(10) .
C8 N1 C4 120.0 .
C8 N1 Fe1 120.2(15) .
C4 N1 Fe1 119.7(15) .
C9 C8 N1 112(2) .
C9 C8 C7 127(2) .
N1 C8 C7 120.0 .
C6 C7 C8 120.0 .
C5 C6 C7 120.0 .
C4 C5 C6 120.0 .
C3 C4 C5 129(2) .
C3 C4 N1 110(2) .
C5 C4 N1 120.0 .
N7 N2 C3 108.0 .
N7 N2 Fe1 135.6(17) .
C3 N2 Fe1 116.3(17) .
C4 C3 C2 136(2) .
C4 C3 N2 115(2) .
C2 C3 N2 108.0 .
C3 C2 C1 108.0 .
C2 C1 N7 108.0 .
N2 N7 C1 108.0 .
N6 C18 S2 177(3) .
N5 C17 S1 179(3) .
C9 N3 N8 108.0 .
C9 N3 Fe1 114.3(16) .
N8 N3 Fe1 135.8(15) .
C8 C9 N3 115(2) .
C8 C9 C10 137(2) .
N3 C9 C10 108.0 .
C11 C10 C9 108.0 .
C10 C11 N8 108.0 .
C11 N8 N3 108.0 .
C18 N6 Fe1 172(3) .
C17 N5 Fe1 159(3) .
C12 N4 C16 120.0 .
C12 N4 Fe1 120.0(15) .
C16 N4 Fe1 117.8(15) .
C13 C12 N4 120.0 .
C12 C13 C14 120.0 .
C13 C14 C15 120.0 .
C13 C14 C14 119(4) 3_666
C15 C14 C14 121(4) 3_666
C16 C15 C14 120.0 .
C15 C16 N4 120.0 .

loop_
_geom_bond_atom_site_label_1
_geom_bond_atom_site_label_2
_geom_bond_distance
_geom_bond_site_symmetry_2
Fe1 N2 1.912(19) .
Fe1 N6 1.92(3) .
Fe1 N1 1.94(2) .
Fe1 N5 2.00(3) .
Fe1 N3 2.022(16) .
Fe1 N4 2.08(2) .
S2 C18 1.71(3) .
S1 C17 1.64(3) .
N1 C8 1.3900 .
N1 C4 1.3900 .
C8 C9 1.36(2) .
C8 C7 1.3900 .
C7 C6 1.3900 .
C6 C5 1.3900 .
C5 C4 1.3900 .
C4 C3 1.35(2) .
N2 N7 1.4200 .
N2 C3 1.4200 .
C3 C2 1.4200 .
C2 C1 1.4200 .
C1 N7 1.4200 .
C18 N6 1.15(3) .
C17 N5 1.13(3) .
N3 C9 1.4200 .
N3 N8 1.4200 .
C9 C10 1.4200 .
C10 C11 1.4200 .
C11 N8 1.4200 .
O1 C19 1.41(4) .
N4 C12 1.3900 .
N4 C16 1.3900 .
C12 C13 1.3900 .
C13 C14 1.3900 .
C14 C15 1.3900 .
C14 C14 1.68(4) 3_666
C15 C16 1.3900 .
